data_2233488
loop_
_publ_author_name
'Haque, Rosenani A.'
'Zetty, Zulikha H.'
'Salman, Abbas Washeel'
'Fun, Hoong-Kun'
'Ooi, Chin Wei'

_publ_section_title
;
 3-(3-Cyanobenzyl)-1-methyl-1<i>H</i>-imidazol-3-ium hexafluorophosphate
;
_journal_coeditor_code HB6605
_journal_issue 2
_journal_name_full 'Acta Crystallographica Section E'
_journal_page_first o489
_journal_page_last o490
_journal_paper_doi 10.1107/S1600536812001882
_journal_volume 68
_journal_year 2012
_chemical_formula_iupac 'C12 H12 N3 +, F6 P -'
_chemical_formula_moiety 'C12 H12 N3 +, F6 P -'
_chemical_formula_sum 'C12 H12 F6 N3 P'
_chemical_formula_weight 343.22
_chemical_name_systematic
;
3-(3-Cyanobenzyl)-1-methyl-1<i>H</i>-imidazol-3-ium hexafluorophosphate
;
_space_group_IT_number 2
_symmetry_cell_setting triclinic
_symmetry_space_group_name_Hall '-P 1'
_symmetry_space_group_name_H-M 'P -1'
_atom_sites_solution_hydrogens geom
_atom_sites_solution_primary direct
_atom_sites_solution_secondary difmap
_audit_creation_method SHELXL-97
_cell_angle_alpha 77.9750(10)
_cell_angle_beta 83.2790(10)
_cell_angle_gamma 86.6350(10)
_cell_formula_units_Z 2
_cell_length_a 5.97820(10)
_cell_length_b 8.79200(10)
_cell_length_c 14.1028(2)
_cell_measurement_reflns_used 6359
_cell_measurement_temperature 100.0(10)
_cell_measurement_theta_max 32.69
_cell_measurement_theta_min 2.53
_cell_volume 719.551(18)
_computing_cell_refinement 'SAINT (Bruker, 2009)'
_computing_data_collection 'APEX2 (Bruker, 2009)'
_computing_data_reduction 'SAINT (Bruker, 2009)'
_computing_molecular_graphics 'SHELXTL (Sheldrick, 2008)'
_computing_publication_material
;
SHELXTL (Sheldrick, 2008) and PLATON (Spek, 2009)
;
_computing_structure_refinement 'SHELXTL (Sheldrick, 2008)'
_computing_structure_solution 'SHELXTL (Sheldrick, 2008)'
_diffrn_ambient_temperature 100.0(10)
_diffrn_measured_fraction_theta_full 0.988
_diffrn_measured_fraction_theta_max 0.988
_diffrn_measurement_device_type 'Bruker SMART APEXII CCD'
_diffrn_measurement_method '\f and \w scans'
_diffrn_radiation_monochromator graphite
_diffrn_radiation_source 'fine-focus sealed tube'
_diffrn_radiation_type MoK\a
_diffrn_radiation_wavelength 0.71073
_diffrn_reflns_av_R_equivalents 0.0193
_diffrn_reflns_av_sigmaI/netI 0.0246
_diffrn_reflns_limit_h_max 8
_diffrn_reflns_limit_h_min -8
_diffrn_reflns_limit_k_max 13
_diffrn_reflns_limit_k_min -13
_diffrn_reflns_limit_l_max 21
_diffrn_reflns_limit_l_min -21
_diffrn_reflns_number 14376
_diffrn_reflns_theta_full 32.71
_diffrn_reflns_theta_max 32.71
_diffrn_reflns_theta_min 2.37
_diffrn_standards_number 0
_exptl_absorpt_coefficient_mu 0.257
_exptl_absorpt_correction_T_max 0.9488
_exptl_absorpt_correction_T_min 0.8974
_exptl_absorpt_correction_type multi-scan
_exptl_absorpt_process_details '(<i>SADABS</i>; Bruker, 2009)'
_exptl_crystal_colour colourless
_exptl_crystal_density_diffrn 1.584
_exptl_crystal_density_method 'not measured'
_exptl_crystal_description block
_exptl_crystal_F_000 348
_exptl_crystal_size_max 0.43
_exptl_crystal_size_mid 0.24
_exptl_crystal_size_min 0.21
_refine_diff_density_max 0.914
_refine_diff_density_min -0.643
_refine_ls_extinction_method none
_refine_ls_goodness_of_fit_ref 1.037
_refine_ls_hydrogen_treatment constr
_refine_ls_matrix_type full
_refine_ls_number_parameters 246
_refine_ls_number_reflns 5233
_refine_ls_number_restraints 21
_refine_ls_restrained_S_all 1.040
_refine_ls_R_factor_all 0.0553
_refine_ls_R_factor_gt 0.0468
_refine_ls_shift/su_max 0.001
_refine_ls_shift/su_mean 0.000
_refine_ls_structure_factor_coef Fsqd
_refine_ls_weighting_details 'calc w=1/[\s^2^(Fo^2^)+(0.0569P)^2^+0.3720P] where P=(Fo^2^+2Fc^2^)/3'
_refine_ls_weighting_scheme calc
_refine_ls_wR_factor_gt 0.1171
_refine_ls_wR_factor_ref 0.1234
_reflns_number_gt 4485
_reflns_number_total 5233
_reflns_threshold_expression I>2\s(I)
_cod_data_source_file hb6605.cif
_cod_data_source_block I
_cod_database_code 2233488
_cod_database_fobs_code 2233488

loop_
_symmetry_equiv_pos_as_xyz
'x, y, z'
'-x, -y, -z'

loop_
_atom_site_type_symbol
_atom_site_label
_atom_site_fract_x
_atom_site_fract_y
_atom_site_fract_z
_atom_site_U_iso_or_equiv
_atom_site_adp_type
_atom_site_calc_flag
_atom_site_refinement_flags
_atom_site_occupancy
_atom_site_symmetry_multiplicity
_atom_site_disorder_assembly
_atom_site_disorder_group
P P1 0.0915(2) 0.73349(10) 0.16370(8) 0.0173(2) Uani d PD 0.8071(17) 1 A 1
F F1 0.3566(2) 0.7033(2) 0.15625(12) 0.0487(4) Uani d PD 0.8071(17) 1 A 1
F F2 0.1025(4) 0.8343(3) 0.05737(16) 0.0487(6) Uani d PD 0.8071(17) 1 A 1
F F3 -0.1762(2) 0.75757(17) 0.17710(10) 0.0374(3) Uani d PD 0.8071(17) 1 A 1
F F4 0.0797(3) 0.6287(2) 0.27361(12) 0.0451(4) Uani d PD 0.8071(17) 1 A 1
F F5 0.0591(2) 0.57833(15) 0.12519(12) 0.0465(4) Uani d PD 0.8071(17) 1 A 1
F F6 0.1151(3) 0.88412(15) 0.20813(11) 0.0484(4) Uani d PD 0.8071(17) 1 A 1
P P1X 0.0958(11) 0.7363(8) 0.1577(5) 0.045(2) Uani d PD 0.1929(17) 1 A 2
F F1X 0.3348(10) 0.8099(9) 0.1558(4) 0.0486(16) Uani d PD 0.1929(17) 1 A 2
F F2X 0.0465(16) 0.8713(10) 0.0645(7) 0.0324(16) Uani d PD 0.1929(17) 1 A 2
F F3X -0.1326(12) 0.6656(11) 0.1492(5) 0.077(3) Uani d PD 0.1929(17) 1 A 2
F F4X 0.1509(10) 0.6010(6) 0.2425(4) 0.0288(12) Uani d PD 0.1929(17) 1 A 2
F F5X 0.2115(10) 0.6342(6) 0.0790(5) 0.0465(4) Uani d PD 0.1929(17) 1 A 2
F F6X -0.0153(13) 0.8381(7) 0.2262(5) 0.0484(4) Uani d PD 0.1929(17) 1 A 2
N N1 0.46336(19) 0.22118(13) 0.12431(7) 0.0216(2) Uani d . 1 1 . .
N N2 0.6288(2) 0.30531(13) 0.23067(8) 0.0233(2) Uani d . 1 1 . .
N N3 0.8071(2) -0.08439(15) 0.65425(9) 0.0290(2) Uani d . 1 1 . .
C C1 0.4607(2) 0.33312(14) 0.17476(9) 0.0229(2) Uani d . 1 1 . .
H H1A 0.3558 0.4190 0.1715 0.027 Uiso calc R 1 1 . .
C C2 0.6385(2) 0.11742(16) 0.14906(9) 0.0267(3) Uani d . 1 1 . .
H H2A 0.6791 0.0262 0.1240 0.032 Uiso calc R 1 1 . .
C C3 0.7419(2) 0.16950(17) 0.21571(9) 0.0270(3) Uani d . 1 1 . .
H H3A 0.8686 0.1217 0.2465 0.032 Uiso calc R 1 1 . .
C C4 0.6750(3) 0.39959(17) 0.30071(10) 0.0312(3) Uani d . 1 1 . .
H H4A 0.6125 0.5067 0.2803 0.037 Uiso calc R 1 1 . .
H H4B 0.8399 0.4054 0.3004 0.037 Uiso calc R 1 1 . .
C C5 0.5724(2) 0.33138(14) 0.40301(9) 0.0238(2) Uani d . 1 1 . .
C C6 0.3613(3) 0.38393(16) 0.43888(10) 0.0278(3) Uani d . 1 1 . .
H H6A 0.2810 0.4643 0.3991 0.033 Uiso calc R 1 1 . .
C C7 0.2671(2) 0.31960(17) 0.53257(11) 0.0288(3) Uani d . 1 1 . .
H H7A 0.1238 0.3572 0.5565 0.035 Uiso calc R 1 1 . .
C C8 0.3807(2) 0.20105(16) 0.59146(10) 0.0253(3) Uani d . 1 1 . .
H H8A 0.3163 0.1570 0.6554 0.030 Uiso calc R 1 1 . .
C C9 0.5913(2) 0.14774(15) 0.55501(9) 0.02253(17) Uani d . 1 1 . .
C C10 0.6883(2) 0.21320(15) 0.46148(9) 0.0222(2) Uani d . 1 1 . .
H H10A 0.8329 0.1771 0.4379 0.027 Uiso calc R 1 1 . .
C C11 0.3054(3) 0.21229(18) 0.05341(10) 0.0303(3) Uani d . 1 1 . .
H H11A 0.1951 0.2996 0.0509 0.045 Uiso calc R 1 1 . .
H H11B 0.2269 0.1141 0.0732 0.045 Uiso calc R 1 1 . .
H H11C 0.3889 0.2172 -0.0112 0.045 Uiso calc R 1 1 . .
C C12 0.7105(2) 0.01965(15) 0.61205(9) 0.02253(17) Uani d . 1 1 . .

loop_
_atom_site_aniso_label
_atom_site_aniso_U_11
_atom_site_aniso_U_22
_atom_site_aniso_U_33
_atom_site_aniso_U_12
_atom_site_aniso_U_13
_atom_site_aniso_U_23
P1 0.0196(5) 0.0133(3) 0.0188(3) 0.0025(3) -0.0025(3) -0.0035(3)
F1 0.0187(5) 0.0593(9) 0.0658(10) -0.0012(6) 0.0014(5) -0.0109(8)
F2 0.0589(15) 0.0616(16) 0.0208(7) -0.0189(10) -0.0030(8) 0.0067(8)
F3 0.0226(5) 0.0446(7) 0.0422(7) 0.0100(5) -0.0036(5) -0.0058(6)
F4 0.0442(9) 0.0523(10) 0.0318(8) -0.0136(7) -0.0165(6) 0.0179(7)
F5 0.0475(8) 0.0333(6) 0.0690(9) 0.0102(5) -0.0183(7) -0.0302(6)
F6 0.0702(10) 0.0290(6) 0.0559(8) 0.0030(6) -0.0275(8) -0.0211(6)
P1X 0.019(3) 0.053(4) 0.058(4) 0.001(2) -0.007(2) 0.000(3)
F1X 0.035(3) 0.060(4) 0.047(3) -0.026(3) -0.014(2) 0.010(3)
F2X 0.036(4) 0.023(3) 0.028(3) 0.010(2) 0.006(2) 0.008(2)
F3X 0.047(4) 0.112(7) 0.055(4) -0.054(5) -0.038(3) 0.056(5)
F4X 0.039(3) 0.027(2) 0.015(2) 0.012(2) -0.0012(18) 0.0023(17)
F5X 0.0475(8) 0.0333(6) 0.0690(9) 0.0102(5) -0.0183(7) -0.0302(6)
F6X 0.0702(10) 0.0290(6) 0.0559(8) 0.0030(6) -0.0275(8) -0.0211(6)
N1 0.0237(5) 0.0234(5) 0.0160(4) 0.0022(4) -0.0016(4) -0.0014(4)
N2 0.0265(5) 0.0237(5) 0.0181(4) -0.0015(4) -0.0018(4) -0.0006(4)
N3 0.0273(6) 0.0320(6) 0.0274(5) 0.0024(5) -0.0061(4) -0.0048(5)
C1 0.0261(6) 0.0206(5) 0.0200(5) 0.0030(4) -0.0013(4) -0.0012(4)
C2 0.0310(6) 0.0268(6) 0.0196(5) 0.0097(5) 0.0008(5) -0.0035(4)
C3 0.0251(6) 0.0329(6) 0.0198(5) 0.0077(5) -0.0013(4) -0.0011(5)
C4 0.0437(8) 0.0280(6) 0.0221(6) -0.0134(6) -0.0048(5) -0.0014(5)
C5 0.0313(6) 0.0211(5) 0.0203(5) -0.0053(5) -0.0054(5) -0.0045(4)
C6 0.0348(7) 0.0232(5) 0.0273(6) 0.0041(5) -0.0112(5) -0.0068(5)
C7 0.0285(6) 0.0296(6) 0.0297(6) 0.0070(5) -0.0034(5) -0.0111(5)
C8 0.0268(6) 0.0275(6) 0.0217(5) 0.0018(5) -0.0006(5) -0.0074(5)
C9 0.0234(4) 0.0245(4) 0.0208(4) -0.0005(3) -0.0034(3) -0.0066(3)
C10 0.0222(5) 0.0242(5) 0.0213(5) -0.0022(4) -0.0029(4) -0.0067(4)
C11 0.0322(7) 0.0357(7) 0.0237(6) -0.0039(6) -0.0067(5) -0.0046(5)
C12 0.0234(4) 0.0245(4) 0.0208(4) -0.0005(3) -0.0034(3) -0.0066(3)

loop_
_atom_type_symbol
_atom_type_description
_atom_type_scat_dispersion_real
_atom_type_scat_dispersion_imag
_atom_type_scat_source
C C 0.0033 0.0016 'International Tables Vol C Tables 4.2.6.8 and 6.1.1.4'
H H 0.0000 0.0000 'International Tables Vol C Tables 4.2.6.8 and 6.1.1.4'
N N 0.0061 0.0033 'International Tables Vol C Tables 4.2.6.8 and 6.1.1.4'
F F 0.0171 0.0103 'International Tables Vol C Tables 4.2.6.8 and 6.1.1.4'
P P 0.1023 0.0942 'International Tables Vol C Tables 4.2.6.8 and 6.1.1.4'

loop_
_geom_angle_atom_site_label_1
_geom_angle_atom_site_label_2
_geom_angle_atom_site_label_3
_geom_angle
F2 P1 F1 92.46(13)
F2 P1 F3 90.74(12)
F1 P1 F3 176.79(11)
F2 P1 F6 91.41(12)
F1 P1 F6 90.49(11)
F3 P1 F6 89.64(10)
F2 P1 F5 91.54(13)
F1 P1 F5 91.14(10)
F3 P1 F5 88.56(10)
F6 P1 F5 176.57(12)
F2 P1 F4 179.81(15)
F1 P1 F4 87.62(10)
F3 P1 F4 89.18(10)
F6 P1 F4 88.76(10)
F5 P1 F4 88.29(10)
F6X P1X F4X 93.3(5)
F6X P1X F3X 92.6(6)
F4X P1X F3X 92.2(5)
F6X P1X F1X 91.3(5)
F4X P1X F1X 91.2(5)
F3X P1X F1X 174.7(6)
F6X P1X F2X 90.2(5)
F4X P1X F2X 176.5(6)
F3X P1X F2X 87.9(6)
F1X P1X F2X 88.5(6)
F6X P1X F5X 176.9(6)
F4X P1X F5X 89.9(4)
F3X P1X F5X 87.1(6)
F1X P1X F5X 88.8(5)
F2X P1X F5X 86.6(5)
C1 N1 C2 108.59(11)
C1 N1 C11 125.08(11)
C2 N1 C11 126.33(12)
C1 N2 C3 108.33(11)
C1 N2 C4 125.08(12)
C3 N2 C4 126.49(12)
N1 C1 N2 108.85(11)
N1 C1 H1A 125.6
N2 C1 H1A 125.6
C3 C2 N1 107.16(12)
C3 C2 H2A 126.4
N1 C2 H2A 126.4
C2 C3 N2 107.07(12)
C2 C3 H3A 126.5
N2 C3 H3A 126.5
N2 C4 C5 111.59(11)
N2 C4 H4A 109.3
C5 C4 H4A 109.3
N2 C4 H4B 109.3
C5 C4 H4B 109.3
H4A C4 H4B 108.0
C10 C5 C6 119.47(12)
C10 C5 C4 119.72(13)
C6 C5 C4 120.81(13)
C7 C6 C5 120.48(12)
C7 C6 H6A 119.8
C5 C6 H6A 119.8
C8 C7 C6 120.60(13)
C8 C7 H7A 119.7
C6 C7 H7A 119.7
C7 C8 C9 118.78(12)
C7 C8 H8A 120.6
C9 C8 H8A 120.6
C8 C9 C10 120.97(12)
C8 C9 C12 120.61(12)
C10 C9 C12 118.39(12)
C5 C10 C9 119.70(12)
C5 C10 H10A 120.2
C9 C10 H10A 120.2
N1 C11 H11A 109.5
N1 C11 H11B 109.5
H11A C11 H11B 109.5
N1 C11 H11C 109.5
H11A C11 H11C 109.5
H11B C11 H11C 109.5
N3 C12 C9 177.42(14)

loop_
_geom_bond_atom_site_label_1
_geom_bond_atom_site_label_2
_geom_bond_distance
P1 F2 1.571(2)
P1 F1 1.5860(17)
P1 F3 1.5964(17)
P1 F6 1.5983(15)
P1 F5 1.5993(14)
P1 F4 1.6257(18)
P1X F6X 1.523(8)
P1X F4X 1.552(8)
P1X F3X 1.560(8)
P1X F1X 1.598(8)
P1X F2X 1.619(10)
P1X F5X 1.637(8)
N1 C1 1.3275(17)
N1 C2 1.3751(17)
N1 C11 1.4695(18)
N2 C1 1.3298(17)
N2 C3 1.3799(17)
N2 C4 1.4733(18)
N3 C12 1.1471(18)
C1 H1A 0.9500
C2 C3 1.351(2)
C2 H2A 0.9500
C3 H3A 0.9500
C4 C5 1.5141(19)
C4 H4A 0.9900
C4 H4B 0.9900
C5 C10 1.3899(18)
C5 C6 1.394(2)
C6 C7 1.391(2)
C6 H6A 0.9500
C7 C8 1.3875(19)
C7 H7A 0.9500
C8 C9 1.3959(18)
C8 H8A 0.9500
C9 C10 1.3970(18)
C9 C12 1.4444(18)
C10 H10A 0.9500
C11 H11A 0.9800
C11 H11B 0.9800
C11 H11C 0.9800

loop_
_geom_hbond_atom_site_label_D
_geom_hbond_atom_site_label_H
_geom_hbond_atom_site_label_A
_geom_hbond_site_symmetry_A
_geom_hbond_distance_DH
_geom_hbond_distance_HA
_geom_hbond_distance_DA
_geom_hbond_angle_DHA
_geom_hbond_publ_flag
C1 H1A F1 . 0.95 2.46 3.240(2) 139 yes
C1 H1A F5 . 0.95 2.27 3.1715(18) 159 yes
C2 H2A F3 1_645 0.95 2.46 3.250(2) 140 yes
C3 H3A N3 2_756 0.95 2.49 3.3970(19) 160 yes
C4 H4B F4 1_655 0.99 2.44 3.177(2) 131 yes
C6 H6A F4 . 0.95 2.43 3.361(2) 167 yes
C10 H10A N3 2_756 0.95 2.56 3.5019(17) 170 yes
C11 H11B F6 1_545 0.98 2.53 3.400(2) 148 yes
C11 H11C F1 2_665 0.98 2.41 3.353(2) 162 yes

loop_
_geom_torsion_atom_site_label_1
_geom_torsion_atom_site_label_2
_geom_torsion_atom_site_label_3
_geom_torsion_atom_site_label_4
_geom_torsion
C2 N1 C1 N2 0.34(14)
C11 N1 C1 N2 -179.13(12)
C3 N2 C1 N1 -0.48(14)
C4 N2 C1 N1 -177.01(11)
C1 N1 C2 C3 -0.07(15)
C11 N1 C2 C3 179.40(12)
N1 C2 C3 N2 -0.22(15)
C1 N2 C3 C2 0.43(15)
C4 N2 C3 C2 176.90(12)
C1 N2 C4 C5 95.87(16)
C3 N2 C4 C5 -80.04(18)
N2 C4 C5 C10 83.85(16)
N2 C4 C5 C6 -95.13(16)
C10 C5 C6 C7 0.3(2)
C4 C5 C6 C7 179.33(13)
C5 C6 C7 C8 -0.7(2)
C6 C7 C8 C9 0.1(2)
C7 C8 C9 C10 0.8(2)
C7 C8 C9 C12 -177.06(13)
C6 C5 C10 C9 0.52(19)
C4 C5 C10 C9 -178.47(12)
C8 C9 C10 C5 -1.09(19)
C12 C9 C10 C5 176.79(12)
